data_4023285
loop_
_publ_author_name
'Amit N. Patwa'
'Susmita Gupta'
'Rajesh G. Gonnade'
'Vaijayanti A. Kumar'
'Mohan M. Bhadbhade'
'Krishna N. Ganesh'

_publ_section_title
;
 Ferrocene-Linked Thymine/Uracil Conjugates: Base Pairing Directed
 Self-Assembly and Supramolecular Packing
;
_journal_name_full 'Journal of Organic Chemistry'
_journal_page_first 1508
_journal_page_last 1515
_journal_paper_doi 10.1021/jo7023416
_journal_volume 73
_journal_year 2008
_chemical_formula_moiety 'C26 H28 Br2 Fe N4 O4'
_chemical_formula_sum 'C26 H28 Br2 Fe N4 O4'
_chemical_formula_weight 676.19
_chemical_name_systematic
;
 1, 1'-Bis[4-(5-bromouracyl)n-butyl] ferrocene
;
_space_group_IT_number 56
_symmetry_cell_setting orthorhombic
_symmetry_space_group_name_Hall '-P 2ab 2ac'
_symmetry_space_group_name_H-M 'P c c n'
_atom_sites_solution_hydrogens geom
_atom_sites_solution_primary direct
_atom_sites_solution_secondary difmap
_audit_creation_method SHELXL-97
_cell_angle_alpha 90.00
_cell_angle_beta 90.00
_cell_angle_gamma 90.00
_cell_formula_units_Z 4
_cell_length_a 14.408(4)
_cell_length_b 14.455(4)
_cell_length_c 13.137(4)
_cell_measurement_reflns_used 2231
_cell_measurement_temperature 297(2)
_cell_measurement_theta_max 23.281
_cell_measurement_theta_min 2.531
_cell_volume 2736.1(14)
_computing_cell_refinement 'SMART (Bruker, 2000)'
_computing_data_collection 'SMART (Bruker, 2000)'
_computing_data_reduction 'SAINT (Bruker, 2000)'
_computing_molecular_graphics 'Ortep III(Burnett & Johnson, 1996), PLATON (Spek, 2003)'
_computing_publication_material SHELXTL
_computing_structure_refinement 'SHELXL-97 (Sheldrick, 1997)'
_computing_structure_solution 'SHELXS-97 (Sheldrick, 1990)'
_diffrn_ambient_temperature 297(2)
_diffrn_measured_fraction_theta_full 0.996
_diffrn_measured_fraction_theta_max 0.996
_diffrn_measurement_device 'BRUKER SMART APEX'
_diffrn_measurement_device_type 'CCD Area Detector'
_diffrn_measurement_method 'Omega and phi Scan'
_diffrn_radiation_monochromator graphite
_diffrn_radiation_source 'fine-focus sealed tube'
_diffrn_radiation_type MoK\a
_diffrn_radiation_wavelength 0.71073
_diffrn_reflns_av_R_equivalents 0.0418
_diffrn_reflns_av_sigmaI/netI 0.0403
_diffrn_reflns_limit_h_max 17
_diffrn_reflns_limit_h_min -17
_diffrn_reflns_limit_k_max 17
_diffrn_reflns_limit_k_min -15
_diffrn_reflns_limit_l_max 15
_diffrn_reflns_limit_l_min -12
_diffrn_reflns_number 12682
_diffrn_reflns_theta_full 25.00
_diffrn_reflns_theta_max 25.00
_diffrn_reflns_theta_min 2.82
_exptl_absorpt_coefficient_mu 3.511
_exptl_absorpt_correction_T_max 0.7665
_exptl_absorpt_correction_T_min 0.2221
_exptl_absorpt_correction_type multi-scan
_exptl_absorpt_process_details 'BRUKER SADABS'
_exptl_crystal_colour 'RED BROWN'
_exptl_crystal_density_diffrn 1.642
_exptl_crystal_density_method 'not measured'
_exptl_crystal_description NEEDLE
_exptl_crystal_F_000 1360
_exptl_crystal_size_max 0.61
_exptl_crystal_size_mid 0.13
_exptl_crystal_size_min 0.08
_refine_diff_density_max 0.561
_refine_diff_density_min -0.253
_refine_diff_density_rms 0.072
_refine_ls_extinction_method none
_refine_ls_goodness_of_fit_ref 1.017
_refine_ls_hydrogen_treatment mixed
_refine_ls_matrix_type full
_refine_ls_number_parameters 224
_refine_ls_number_reflns 2406
_refine_ls_number_restraints 0
_refine_ls_restrained_S_all 1.017
_refine_ls_R_factor_all 0.0642
_refine_ls_R_factor_gt 0.0420
_refine_ls_shift/su_max 0.000
_refine_ls_shift/su_mean 0.000
_refine_ls_structure_factor_coef Fsqd
_refine_ls_weighting_details 'calc w=1/[\s^2^(Fo^2^)+(0.0603P)^2^+0.6314P] where P=(Fo^2^+2Fc^2^)/3'
_refine_ls_weighting_scheme calc
_refine_ls_wR_factor_gt 0.0964
_refine_ls_wR_factor_ref 0.1056
_reflns_number_gt 1747
_reflns_number_total 2406
_reflns_threshold_expression >2sigma(I)
_cod_data_source_file jo7023416-File002.cif
_cod_data_source_block 1c
_cod_depositor_comments
;
The following automatic conversions were performed:
'_symmetry_cell_setting' value 'ORTHORHOMBIC' changed to 'orthorhombic'
according to '/home/saulius/struct/CIF-dictionaries/cif_core.dic'
dictionary named 'cif_core.dic' version 2.4.1 from
2010-06-29.

'_exptl_absorpt_correction_type' value 'MULTI-SCAN' changed
to 'multi-scan' according to
'/home/saulius/struct/CIF-dictionaries/cif_core.dic' dictionary named
'cif_core.dic' version 2.4.1 from 2010-06-29.

Automatic conversion script
Id: cif_fix_enum 1527 2010-12-29 10:47:43Z saulius 
;
_cod_database_code 4023285

loop_
_symmetry_equiv_pos_as_xyz
'x, y, z'
'-x+1/2, -y+1/2, z'
'-x, y+1/2, -z+1/2'
'x+1/2, -y, -z+1/2'
'-x, -y, -z'
'x-1/2, y-1/2, -z'
'x, -y-1/2, z-1/2'
'-x-1/2, y, z-1/2'

loop_
_atom_site_label
_atom_site_type_symbol
_atom_site_fract_x
_atom_site_fract_y
_atom_site_fract_z
_atom_site_U_iso_or_equiv
_atom_site_adp_type
_atom_site_occupancy
_atom_site_symmetry_multiplicity
_atom_site_calc_flag
_atom_site_refinement_flags
_atom_site_disorder_assembly
_atom_site_disorder_group
Fe1 Fe 0.2500 0.2500 -0.15869(5) 0.0387(2) Uani 1 2 d S . .
Br1 Br -0.36924(3) 0.34082(3) 0.35726(4) 0.0740(2) Uani 1 1 d . . .
O1 O 0.0123(2) 0.4862(2) 0.3736(2) 0.0744(9) Uani 1 1 d . . .
O2 O -0.2448(2) 0.3910(2) 0.5440(2) 0.0813(9) Uani 1 1 d . . .
N1 N -0.10950(18) 0.4346(2) 0.2807(2) 0.0421(7) Uani 1 1 d . . .
N2 N -0.1183(3) 0.4385(3) 0.4561(3) 0.0603(10) Uani 1 1 d . . .
C1 C 0.1583(2) 0.3293(2) -0.0796(3) 0.0442(9) Uani 1 1 d . . .
C2 C 0.2454(3) 0.3728(3) -0.0837(3) 0.0506(9) Uani 1 1 d . . .
C3 C 0.2704(3) 0.3882(3) -0.1856(4) 0.0596(11) Uani 1 1 d . . .
C4 C 0.1987(3) 0.3543(3) -0.2464(4) 0.0630(13) Uani 1 1 d . . .
C5 C 0.1283(3) 0.3181(3) -0.1827(3) 0.0530(10) Uani 1 1 d . . .
C6 C 0.1055(3) 0.3047(3) 0.0147(3) 0.0567(10) Uani 1 1 d . . .
C7 C 0.0527(3) 0.3877(3) 0.0570(3) 0.0485(9) Uani 1 1 d . . .
C8 C -0.0061(3) 0.3662(3) 0.1500(3) 0.0490(9) Uani 1 1 d . . .
C9 C -0.0594(3) 0.4497(3) 0.1848(3) 0.0441(9) Uani 1 1 d . . .
C10 C -0.1989(2) 0.4018(2) 0.2784(3) 0.0437(9) Uani 1 1 d . . .
C11 C -0.2471(2) 0.3862(3) 0.3636(3) 0.0479(9) Uani 1 1 d . . .
C12 C -0.2073(3) 0.4029(3) 0.4625(3) 0.0548(10) Uani 1 1 d . . .
C13 C -0.0660(3) 0.4545(3) 0.3704(3) 0.0520(10) Uani 1 1 d . . .
H2 H 0.276(2) 0.388(2) -0.028(3) 0.053(11) Uiso 1 1 d . . .
H3 H 0.326(3) 0.413(3) -0.213(3) 0.072(13) Uiso 1 1 d . . .
H4 H 0.205(3) 0.353(3) -0.308(4) 0.060(13) Uiso 1 1 d . . .
H5 H 0.067(3) 0.290(3) -0.195(3) 0.078(13) Uiso 1 1 d . . .
H10 H -0.220(2) 0.390(2) 0.212(3) 0.041(9) Uiso 1 1 d . . .
H6A H 0.059(2) 0.261(3) -0.006(3) 0.055(11) Uiso 1 1 d . . .
H7A H 0.015(2) 0.410(2) 0.001(2) 0.040(9) Uiso 1 1 d . . .
H8A H -0.044(3) 0.321(3) 0.137(3) 0.046(11) Uiso 1 1 d . . .
H9A H -0.104(3) 0.465(3) 0.139(3) 0.050(11) Uiso 1 1 d . . .
H6B H 0.150(3) 0.286(3) 0.071(4) 0.081(14) Uiso 1 1 d . . .
H7B H 0.100(3) 0.440(3) 0.078(3) 0.058(10) Uiso 1 1 d . . .
H8B H 0.032(3) 0.339(2) 0.205(3) 0.058(11) Uiso 1 1 d . . .
H9B H -0.022(2) 0.496(2) 0.194(3) 0.038(10) Uiso 1 1 d . . .
H2N H -0.091(3) 0.450(3) 0.498(3) 0.065(16) Uiso 1 1 d . . .

loop_
_atom_site_aniso_label
_atom_site_aniso_U_11
_atom_site_aniso_U_22
_atom_site_aniso_U_33
_atom_site_aniso_U_23
_atom_site_aniso_U_13
_atom_site_aniso_U_12
Fe1 0.0377(4) 0.0426(4) 0.0359(4) 0.000 0.000 0.0138(3)
Br1 0.0479(3) 0.0812(4) 0.0930(4) -0.0095(3) 0.0129(2) -0.0036(2)
O1 0.0508(17) 0.130(3) 0.0426(16) -0.0231(16) 0.0064(13) -0.0128(17)
O2 0.088(2) 0.115(3) 0.0409(16) -0.0065(18) 0.0296(16) -0.009(2)
N1 0.0421(16) 0.0536(17) 0.0305(17) -0.0013(13) 0.0008(13) 0.0091(13)
N2 0.058(2) 0.096(3) 0.0276(19) -0.0153(18) 0.0021(17) -0.0013(19)
C1 0.048(2) 0.0412(19) 0.044(2) -0.0045(16) 0.0035(17) 0.0145(15)
C2 0.052(2) 0.045(2) 0.055(2) -0.0094(19) -0.006(2) 0.0108(18)
C3 0.062(3) 0.046(2) 0.071(3) 0.010(2) 0.016(2) 0.013(2)
C4 0.085(3) 0.066(3) 0.038(3) 0.007(2) 0.002(2) 0.042(2)
C5 0.048(2) 0.052(2) 0.059(3) -0.0125(19) -0.011(2) 0.0205(19)
C6 0.062(3) 0.053(2) 0.055(3) -0.002(2) 0.015(2) 0.013(2)
C7 0.050(2) 0.054(2) 0.042(2) -0.0037(18) 0.0069(18) 0.0094(19)
C8 0.052(2) 0.057(2) 0.039(2) -0.0007(19) 0.0060(18) 0.008(2)
C9 0.046(2) 0.056(2) 0.031(2) -0.0015(17) 0.0035(17) 0.004(2)
C10 0.045(2) 0.049(2) 0.037(2) -0.0029(17) -0.0018(17) 0.0100(16)
C11 0.043(2) 0.052(2) 0.048(2) -0.0050(17) 0.0036(19) 0.0083(17)
C12 0.054(2) 0.063(3) 0.047(3) -0.0045(19) 0.013(2) 0.0060(19)
C13 0.047(2) 0.077(3) 0.031(2) -0.0131(18) 0.0038(17) 0.005(2)

loop_
_atom_type_symbol
_atom_type_description
_atom_type_scat_dispersion_real
_atom_type_scat_dispersion_imag
_atom_type_scat_source
C C 0.0033 0.0016 'International Tables Vol C Tables 4.2.6.8 and 6.1.1.4'
H H 0.0000 0.0000 'International Tables Vol C Tables 4.2.6.8 and 6.1.1.4'
N N 0.0061 0.0033 'International Tables Vol C Tables 4.2.6.8 and 6.1.1.4'
O O 0.0106 0.0060 'International Tables Vol C Tables 4.2.6.8 and 6.1.1.4'
Fe Fe 0.3463 0.8444 'International Tables Vol C Tables 4.2.6.8 and 6.1.1.4'
Br Br -0.2901 2.4595 'International Tables Vol C Tables 4.2.6.8 and 6.1.1.4'

loop_
_geom_angle_atom_site_label_1
_geom_angle_atom_site_label_2
_geom_angle_atom_site_label_3
_geom_angle
_geom_angle_site_symmetry_1
_geom_angle_site_symmetry_3
_geom_angle_publ_flag
C2 Fe1 C2 122.0(2) . 2 ?
C2 Fe1 C1 105.43(15) . 2 ?
C2 Fe1 C1 40.43(15) 2 2 ?
C2 Fe1 C1 40.43(15) . . ?
C2 Fe1 C1 105.43(15) 2 . ?
C1 Fe1 C1 118.6(2) 2 . ?
C2 Fe1 C5 121.71(17) . 2 ?
C2 Fe1 C5 67.96(16) 2 2 ?
C1 Fe1 C5 41.17(16) 2 2 ?
C1 Fe1 C5 155.65(17) . 2 ?
C2 Fe1 C5 67.95(16) . . ?
C2 Fe1 C5 121.71(17) 2 . ?
C1 Fe1 C5 155.65(17) 2 . ?
C1 Fe1 C5 41.17(16) . . ?
C5 Fe1 C5 162.2(2) 2 . ?
C2 Fe1 C4 158.92(19) . 2 ?
C2 Fe1 C4 67.40(19) 2 2 ?
C1 Fe1 C4 68.66(16) 2 2 ?
C1 Fe1 C4 160.38(19) . 2 ?
C5 Fe1 C4 40.68(18) 2 2 ?
C5 Fe1 C4 125.66(18) . 2 ?
C2 Fe1 C4 67.40(19) . . ?
C2 Fe1 C4 158.92(19) 2 . ?
C1 Fe1 C4 160.38(19) 2 . ?
C1 Fe1 C4 68.65(16) . . ?
C5 Fe1 C4 125.66(18) 2 . ?
C5 Fe1 C4 40.68(18) . . ?
C4 Fe1 C4 111.1(3) 2 . ?
C2 Fe1 C3 40.25(17) . . ?
C2 Fe1 C3 158.55(19) 2 . ?
C1 Fe1 C3 122.97(17) 2 . ?
C1 Fe1 C3 68.42(16) . . ?
C5 Fe1 C3 108.71(17) 2 . ?
C5 Fe1 C3 68.02(18) . . ?
C4 Fe1 C3 124.85(19) 2 . ?
C4 Fe1 C3 39.92(18) . . ?
C2 Fe1 C3 158.55(19) . 2 ?
C2 Fe1 C3 40.25(17) 2 2 ?
C1 Fe1 C3 68.42(16) 2 2 ?
C1 Fe1 C3 122.97(17) . 2 ?
C5 Fe1 C3 68.02(18) 2 2 ?
C5 Fe1 C3 108.71(17) . 2 ?
C4 Fe1 C3 39.92(18) 2 2 ?
C4 Fe1 C3 124.85(19) . 2 ?
C3 Fe1 C3 160.1(3) . 2 ?
C13 N1 C10 121.5(3) . . ?
C13 N1 C9 118.9(3) . . ?
C10 N1 C9 119.5(3) . . ?
C13 N2 C12 128.3(4) . . ?
C2 C1 C5 106.5(3) . . ?
C2 C1 C6 126.3(4) . . ?
C5 C1 C6 127.1(4) . . ?
C2 C1 Fe1 69.6(2) . . ?
C5 C1 Fe1 69.4(2) . . ?
C6 C1 Fe1 128.2(3) . . ?
C3 C2 C1 109.7(4) . . ?
C3 C2 Fe1 70.6(2) . . ?
C1 C2 Fe1 69.9(2) . . ?
C4 C3 C2 107.5(4) . . ?
C4 C3 Fe1 69.5(3) . . ?
C2 C3 Fe1 69.1(2) . . ?
C3 C4 C5 108.8(4) . . ?
C3 C4 Fe1 70.5(2) . . ?
C5 C4 Fe1 69.6(2) . . ?
C4 C5 C1 107.5(4) . . ?
C4 C5 Fe1 69.7(2) . . ?
C1 C5 Fe1 69.4(2) . . ?
C1 C6 C7 111.6(3) . . ?
C8 C7 C6 114.2(3) . . ?
C9 C8 C7 111.4(3) . . ?
N1 C9 C8 113.1(3) . . ?
C11 C10 N1 121.8(4) . . ?
C10 C11 C12 121.4(4) . . ?
C10 C11 Br1 120.5(3) . . ?
C12 C11 Br1 118.1(3) . . ?
O2 C12 N2 121.3(4) . . ?
O2 C12 C11 126.6(4) . . ?
N2 C12 C11 112.1(3) . . ?
O1 C13 N1 122.3(3) . . ?
O1 C13 N2 122.8(4) . . ?
N1 C13 N2 114.8(4) . . ?

loop_
_geom_bond_atom_site_label_1
_geom_bond_atom_site_label_2
_geom_bond_distance
_geom_bond_site_symmetry_2
_geom_bond_publ_flag
Fe1 C2 2.031(4) . ?
Fe1 C2 2.031(4) 2 ?
Fe1 C1 2.035(3) 2 ?
Fe1 C1 2.035(3) . ?
Fe1 C5 2.036(4) 2 ?
Fe1 C5 2.036(4) . ?
Fe1 C4 2.037(4) 2 ?
Fe1 C4 2.037(4) . ?
Fe1 C3 2.050(4) . ?
Fe1 C3 2.050(4) 2 ?
Br1 C11 1.880(4) . ?
O1 C13 1.219(4) . ?
O2 C12 1.211(5) . ?
N1 C13 1.365(4) . ?
N1 C10 1.373(4) . ?
N1 C9 1.469(4) . ?
N2 C13 1.375(5) . ?
N2 C12 1.385(5) . ?
C1 C2 1.405(5) . ?
C1 C5 1.431(6) . ?
C1 C6 1.496(5) . ?
C2 C3 1.404(6) . ?
C3 C4 1.395(6) . ?
C4 C5 1.416(6) . ?
C6 C7 1.526(5) . ?
C7 C8 1.518(5) . ?
C8 C9 1.502(5) . ?
C10 C11 1.337(5) . ?
C11 C12 1.440(5) . ?

loop_
_geom_hbond_atom_site_label_D
_geom_hbond_atom_site_label_H
_geom_hbond_atom_site_label_A
_geom_hbond_distance_DH
_geom_hbond_distance_HA
_geom_hbond_distance_DA
_geom_hbond_angle_DHA
_geom_hbond_site_symmetry_A
C10 H10 O2 0.93(4) 2.27(4) 3.189(5) 168(3) 8
C7 H7A Br1 0.97(3) 3.00(3) 3.786(4) 139(2) 8
C5 H5 Br1 0.99(4) 3.02(4) 3.783(4) 135(3) 8
N2 H2N O1 0.70(4) 2.23(4) 2.919(5) 170(5) 5_566

loop_
_geom_torsion_atom_site_label_1
_geom_torsion_atom_site_label_2
_geom_torsion_atom_site_label_3
_geom_torsion_atom_site_label_4
_geom_torsion
_geom_torsion_site_symmetry_1
_geom_torsion_site_symmetry_2
_geom_torsion_site_symmetry_3
_geom_torsion_site_symmetry_4
_geom_torsion_publ_flag
C2 Fe1 C1 C2 121.6(3) 2 . . . ?
C1 Fe1 C1 C2 80.1(2) 2 . . . ?
C5 Fe1 C1 C2 51.1(5) 2 . . . ?
C5 Fe1 C1 C2 -117.6(3) . . . . ?
C4 Fe1 C1 C2 -172.8(5) 2 . . . ?
C4 Fe1 C1 C2 -79.8(3) . . . . ?
C3 Fe1 C1 C2 -36.7(2) . . . . ?
C3 Fe1 C1 C2 161.7(3) 2 . . . ?
C2 Fe1 C1 C5 117.6(3) . . . . ?
C2 Fe1 C1 C5 -120.8(3) 2 . . . ?
C1 Fe1 C1 C5 -162.4(3) 2 . . . ?
C5 Fe1 C1 C5 168.7(2) 2 . . . ?
C4 Fe1 C1 C5 -55.2(6) 2 . . . ?
C4 Fe1 C1 C5 37.8(3) . . . . ?
C3 Fe1 C1 C5 80.8(3) . . . . ?
C3 Fe1 C1 C5 -80.7(3) 2 . . . ?
C2 Fe1 C1 C6 -120.8(5) . . . . ?
C2 Fe1 C1 C6 0.8(4) 2 . . . ?
C1 Fe1 C1 C6 -40.7(3) 2 . . . ?
C5 Fe1 C1 C6 -69.7(6) 2 . . . ?
C5 Fe1 C1 C6 121.6(5) . . . . ?
C4 Fe1 C1 C6 66.4(7) 2 . . . ?
C4 Fe1 C1 C6 159.4(4) . . . . ?
C3 Fe1 C1 C6 -157.5(4) . . . . ?
C3 Fe1 C1 C6 40.9(4) 2 . . . ?
C5 C1 C2 C3 -0.3(4) . . . . ?
C6 C1 C2 C3 -177.3(3) . . . . ?
Fe1 C1 C2 C3 59.6(3) . . . . ?
C5 C1 C2 Fe1 -60.0(2) . . . . ?
C6 C1 C2 Fe1 123.1(4) . . . . ?
C2 Fe1 C2 C3 163.9(3) 2 . . . ?
C1 Fe1 C2 C3 123.2(3) 2 . . . ?
C1 Fe1 C2 C3 -120.6(3) . . . . ?
C5 Fe1 C2 C3 81.6(3) 2 . . . ?
C5 Fe1 C2 C3 -81.6(3) . . . . ?
C4 Fe1 C2 C3 52.7(6) 2 . . . ?
C4 Fe1 C2 C3 -37.4(3) . . . . ?
C3 Fe1 C2 C3 -166.7(3) 2 . . . ?
C2 Fe1 C2 C1 -75.6(2) 2 . . . ?
C1 Fe1 C2 C1 -116.2(3) 2 . . . ?
C5 Fe1 C2 C1 -157.8(2) 2 . . . ?
C5 Fe1 C2 C1 39.0(2) . . . . ?
C4 Fe1 C2 C1 173.3(4) 2 . . . ?
C4 Fe1 C2 C1 83.1(3) . . . . ?
C3 Fe1 C2 C1 120.6(3) . . . . ?
C3 Fe1 C2 C1 -46.1(5) 2 . . . ?
C1 C2 C3 C4 0.0(4) . . . . ?
Fe1 C2 C3 C4 59.2(3) . . . . ?
C1 C2 C3 Fe1 -59.2(3) . . . . ?
C2 Fe1 C3 C4 -119.0(4) . . . . ?
C2 Fe1 C3 C4 -159.1(4) 2 . . . ?
C1 Fe1 C3 C4 167.0(3) 2 . . . ?
C1 Fe1 C3 C4 -82.1(3) . . . . ?
C5 Fe1 C3 C4 123.7(3) 2 . . . ?
C5 Fe1 C3 C4 -37.6(3) . . . . ?
C4 Fe1 C3 C4 81.4(4) 2 . . . ?
C3 Fe1 C3 C4 46.7(2) 2 . . . ?
C2 Fe1 C3 C2 -40.1(6) 2 . . . ?
C1 Fe1 C3 C2 -74.0(3) 2 . . . ?
C1 Fe1 C3 C2 36.9(2) . . . . ?
C5 Fe1 C3 C2 -117.3(3) 2 . . . ?
C5 Fe1 C3 C2 81.4(3) . . . . ?
C4 Fe1 C3 C2 -159.6(3) 2 . . . ?
C4 Fe1 C3 C2 119.0(4) . . . . ?
C3 Fe1 C3 C2 165.7(2) 2 . . . ?
C2 C3 C4 C5 0.4(4) . . . . ?
Fe1 C3 C4 C5 59.3(3) . . . . ?
C2 C3 C4 Fe1 -58.9(3) . . . . ?
C2 Fe1 C4 C3 37.7(2) . . . . ?
C2 Fe1 C4 C3 158.8(4) 2 . . . ?
C1 Fe1 C4 C3 -34.2(6) 2 . . . ?
C1 Fe1 C4 C3 81.5(3) . . . . ?
C5 Fe1 C4 C3 -76.0(3) 2 . . . ?
C5 Fe1 C4 C3 119.7(4) . . . . ?
C4 Fe1 C4 C3 -119.6(3) 2 . . . ?
C3 Fe1 C4 C3 -162.4(3) 2 . . . ?
C2 Fe1 C4 C5 -82.0(3) . . . . ?
C2 Fe1 C4 C5 39.0(6) 2 . . . ?
C1 Fe1 C4 C5 -154.0(4) 2 . . . ?
C1 Fe1 C4 C5 -38.3(2) . . . . ?
C5 Fe1 C4 C5 164.3(2) 2 . . . ?
C4 Fe1 C4 C5 120.7(3) 2 . . . ?
C3 Fe1 C4 C5 -119.7(4) . . . . ?
C3 Fe1 C4 C5 77.8(3) 2 . . . ?
C3 C4 C5 C1 -0.6(4) . . . . ?
Fe1 C4 C5 C1 59.3(2) . . . . ?
C3 C4 C5 Fe1 -59.9(3) . . . . ?
C2 C1 C5 C4 0.6(4) . . . . ?
C6 C1 C5 C4 177.5(3) . . . . ?
Fe1 C1 C5 C4 -59.5(3) . . . . ?
C2 C1 C5 Fe1 60.1(2) . . . . ?
C6 C1 C5 Fe1 -123.0(3) . . . . ?
C2 Fe1 C5 C4 80.5(3) . . . . ?
C2 Fe1 C5 C4 -164.6(3) 2 . . . ?
C1 Fe1 C5 C4 159.1(4) 2 . . . ?
C1 Fe1 C5 C4 118.8(4) . . . . ?
C5 Fe1 C5 C4 -45.9(3) 2 . . . ?
C4 Fe1 C5 C4 -81.0(4) 2 . . . ?
C3 Fe1 C5 C4 36.9(3) . . . . ?
C3 Fe1 C5 C4 -122.1(3) 2 . . . ?
C2 Fe1 C5 C1 -38.3(2) . . . . ?
C2 Fe1 C5 C1 76.6(3) 2 . . . ?
C1 Fe1 C5 C1 40.2(5) 2 . . . ?
C5 Fe1 C5 C1 -164.7(2) 2 . . . ?
C4 Fe1 C5 C1 160.1(2) 2 . . . ?
C4 Fe1 C5 C1 -118.8(4) . . . . ?
C3 Fe1 C5 C1 -81.9(3) . . . . ?
C3 Fe1 C5 C1 119.1(2) 2 . . . ?
C2 C1 C6 C7 81.6(5) . . . . ?
C5 C1 C6 C7 -94.8(5) . . . . ?
Fe1 C1 C6 C7 173.2(3) . . . . ?
C1 C6 C7 C8 177.2(4) . . . . ?
C6 C7 C8 C9 -177.4(4) . . . . ?
C13 N1 C9 C8 90.5(5) . . . . ?
C10 N1 C9 C8 -90.2(4) . . . . ?
C7 C8 C9 N1 -174.0(3) . . . . ?
C13 N1 C10 C11 -1.3(5) . . . . ?
C9 N1 C10 C11 179.4(3) . . . . ?
N1 C10 C11 C12 -0.1(6) . . . . ?
N1 C10 C11 Br1 -179.7(3) . . . . ?
C13 N2 C12 O2 178.8(4) . . . . ?
C13 N2 C12 C11 -3.1(6) . . . . ?
C10 C11 C12 O2 -179.9(4) . . . . ?
Br1 C11 C12 O2 -0.4(6) . . . . ?
C10 C11 C12 N2 2.1(5) . . . . ?
Br1 C11 C12 N2 -178.3(3) . . . . ?
C10 N1 C13 O1 -177.7(4) . . . . ?
C9 N1 C13 O1 1.5(6) . . . . ?
C10 N1 C13 N2 0.5(5) . . . . ?
C9 N1 C13 N2 179.8(3) . . . . ?
C12 N2 C13 O1 -179.9(4) . . . . ?
C12 N2 C13 N1 1.9(6) . . . . ?
